data_7015699
loop_
_publ_author_name
'Reid, Derek J.'
'Cull, John E. W.'
'Chisholm, Kimberley D. S.'
'Langlois, Alexandre'
'Lin, Po-Heng'
'Long, J\'er\^ome'
'Lebel, Olivier'
'Korobkov, Ilia'
'Wang, Ruiyao'
'Wuest, James D.'
'Murugesu, Muralee'
'Scott, Jennifer'

_publ_section_title
;
 Synthesis, structure and magnetism of homodinuclear complexes of Co,
 Ni and Cu supported by a novel bitriazine scaffold.
;
_journal_issue 18
_journal_name_full 'Dalton transactions (Cambridge, England : 2003)'
_journal_page_first 5009
_journal_page_last 5017
_journal_paper_doi 10.1039/c1dt00018g
_journal_volume 40
_journal_year 2011
_chemical_formula_sum 'C36 H54 Co2 N16 O6 S4'
_chemical_formula_weight 1053.05
_chemical_name_systematic
;
?
;
_space_group_IT_number 14
_symmetry_cell_setting monoclinic
_symmetry_space_group_name_Hall '-P 2ybc'
_symmetry_space_group_name_H-M 'P 1 21/c 1'
_atom_sites_solution_hydrogens geom
_atom_sites_solution_primary direct
_atom_sites_solution_secondary difmap
_audit_creation_method SHELXL-97
_cell_angle_alpha 90.00
_cell_angle_beta 96.962(3)
_cell_angle_gamma 90.00
_cell_formula_units_Z 2
_cell_length_a 9.8096(18)
_cell_length_b 17.481(3)
_cell_length_c 14.825(3)
_cell_measurement_reflns_used 1292
_cell_measurement_temperature 223(2)
_cell_measurement_theta_max 20.39
_cell_measurement_theta_min 2.39
_cell_volume 2523.5(8)
_computing_cell_refinement 'Bruker SAINT'
_computing_data_collection 'Bruker APEX2'
_computing_data_reduction 'Bruker SAINT'
_computing_molecular_graphics 'Bruker SHELXTL'
_computing_publication_material 'Bruker SHELXTL'
_computing_structure_refinement 'SHELXL-97 (Sheldrick, 2008)'
_computing_structure_solution 'SHELXS-97 (Sheldrick, 2008)'
_diffrn_ambient_temperature 223(2)
_diffrn_measured_fraction_theta_full 0.998
_diffrn_measured_fraction_theta_max 0.998
_diffrn_measurement_device_type 'Bruker APEX-II CCD'
_diffrn_measurement_method '\f and \w scans'
_diffrn_radiation_monochromator graphite
_diffrn_radiation_source 'fine-focus sealed tube'
_diffrn_radiation_type MoK\a
_diffrn_radiation_wavelength 0.71073
_diffrn_reflns_av_R_equivalents 0.0612
_diffrn_reflns_av_sigmaI/netI 0.0880
_diffrn_reflns_limit_h_max 12
_diffrn_reflns_limit_h_min -10
_diffrn_reflns_limit_k_max 17
_diffrn_reflns_limit_k_min -21
_diffrn_reflns_limit_l_max 15
_diffrn_reflns_limit_l_min -18
_diffrn_reflns_number 11595
_diffrn_reflns_theta_full 26.00
_diffrn_reflns_theta_max 26.00
_diffrn_reflns_theta_min 2.64
_exptl_absorpt_coefficient_mu 0.880
_exptl_absorpt_correction_T_max 0.9491
_exptl_absorpt_correction_T_min 0.9329
_exptl_absorpt_correction_type multi-scan
_exptl_crystal_colour brown
_exptl_crystal_density_diffrn 1.386
_exptl_crystal_density_method 'not measured'
_exptl_crystal_description block
_exptl_crystal_F_000 1096
_exptl_crystal_size_max 0.08
_exptl_crystal_size_mid 0.08
_exptl_crystal_size_min 0.06
_refine_diff_density_max 0.420
_refine_diff_density_min -0.322
_refine_diff_density_rms 0.067
_refine_ls_extinction_method none
_refine_ls_goodness_of_fit_ref 0.987
_refine_ls_hydrogen_treatment mixed
_refine_ls_matrix_type full
_refine_ls_number_parameters 303
_refine_ls_number_reflns 4956
_refine_ls_number_restraints 6
_refine_ls_restrained_S_all 0.991
_refine_ls_R_factor_all 0.1323
_refine_ls_R_factor_gt 0.0590
_refine_ls_shift/su_max 0.000
_refine_ls_shift/su_mean 0.000
_refine_ls_structure_factor_coef Fsqd
_refine_ls_weighting_details 'calc w=1/[\s^2^(Fo^2^)+(0.0743P)^2^+0.0000P] where P=(Fo^2^+2Fc^2^)/3'
_refine_ls_weighting_scheme calc
_refine_ls_wR_factor_gt 0.1353
_refine_ls_wR_factor_ref 0.1707
_reflns_number_gt 2479
_reflns_number_total 4956
_reflns_threshold_expression >2sigma(I)
_cod_data_source_file c1dt00018g.txt
_cod_data_source_block jen03_complex_2
_cod_depositor_comments
;
The following automatic conversions were performed:
'_symmetry_cell_setting' value 'Monoclinic' changed to 'monoclinic'
according to '/home/saulius/struct/CIF-dictionaries/cif_core.dic'
dictionary named 'cif_core.dic' version 2.4.1 from 2010-06-29.

Automatic conversion script
Id: cif_fix_enum 1555 2011-01-17 13:19:09Z saulius 
;
_cod_original_sg_symbol_H-M P2(1)/c
_cod_database_code 7015699

loop_
_symmetry_equiv_pos_as_xyz
'x, y, z'
'-x, y+1/2, -z+1/2'
'-x, -y, -z'
'x, -y-1/2, z-1/2'

loop_
_atom_site_label
_atom_site_type_symbol
_atom_site_fract_x
_atom_site_fract_y
_atom_site_fract_z
_atom_site_U_iso_or_equiv
_atom_site_adp_type
_atom_site_occupancy
_atom_site_symmetry_multiplicity
_atom_site_calc_flag
_atom_site_refinement_flags
_atom_site_disorder_assembly
_atom_site_disorder_group
Co1 Co 0.64845(7) 0.85856(4) 0.04813(4) 0.0497(2) Uani 1 1 d . . .
O1 O 0.8508(3) 0.83573(19) 0.1172(2) 0.0617(10) Uani 1 1 d . . .
O2 O 0.5784(4) 0.8585(2) 0.1735(2) 0.0643(11) Uani 1 1 d D B .
H2H H 0.532(6) 0.892(3) 0.185(4) 0.077 Uiso 1 1 d D . .
N1 N 0.4466(4) 0.9016(2) -0.0085(2) 0.0428(9) Uani 1 1 d . . .
N2 N 0.2132(4) 0.8973(2) -0.0760(3) 0.0577(11) Uani 1 1 d . . .
N3 N 0.3307(4) 1.0173(2) -0.0540(2) 0.0486(10) Uani 1 1 d . . .
N4 N 0.1069(4) 1.0086(3) -0.1216(3) 0.0960(18) Uani 1 1 d . . .
H4A H 0.0339 0.9823 -0.1408 0.115 Uiso 1 1 calc R . .
H4B H 0.1065 1.0581 -0.1276 0.115 Uiso 1 1 calc R . .
N5 N 0.3311(4) 0.7882(2) -0.0281(2) 0.0512(11) Uani 1 1 d . . .
H5B H 0.4098 0.7696 -0.0047 0.061 Uiso 1 1 calc R . .
N6 N 1.0426(5) 0.7686(2) 0.1622(3) 0.0636(12) Uani 1 1 d . . .
N7 N 0.7312(5) 0.8657(3) -0.0725(3) 0.0656(12) Uani 1 1 d . . .
N8 N 0.6135(4) 0.7420(2) 0.0359(3) 0.0614(12) Uani 1 1 d . . .
S1 S 0.82619(17) 0.91807(11) -0.22997(10) 0.0862(6) Uani 1 1 d . . .
S2 S 0.6711(2) 0.59126(9) 0.00321(12) 0.0991(7) Uani 1 1 d . . .
C1 C 0.3275(5) 0.8637(3) -0.0380(3) 0.0435(11) Uani 1 1 d . . .
C2 C 0.2175(5) 0.9738(3) -0.0837(3) 0.0588(14) Uani 1 1 d . . .
C3 C 0.4368(5) 0.9768(3) -0.0177(3) 0.0432(11) Uani 1 1 d . . .
C4 C 0.2246(5) 0.7329(3) -0.0503(3) 0.0511(13) Uani 1 1 d . . .
C5 C 0.2663(6) 0.6564(3) -0.0513(4) 0.0659(15) Uani 1 1 d . . .
H5A H 0.3601 0.6440 -0.0402 0.079 Uiso 1 1 calc R . .
C6 C 0.1705(7) 0.5997(3) -0.0683(4) 0.0834(19) Uani 1 1 d . . .
H6A H 0.1992 0.5484 -0.0687 0.100 Uiso 1 1 calc R . .
C7 C 0.0346(7) 0.6163(3) -0.0846(4) 0.089(2) Uani 1 1 d . . .
H7A H -0.0298 0.5767 -0.0971 0.107 Uiso 1 1 calc R . .
C8 C -0.0095(6) 0.6918(4) -0.0828(4) 0.0796(18) Uani 1 1 d . . .
H8A H -0.1038 0.7033 -0.0921 0.095 Uiso 1 1 calc R . .
C9 C 0.0866(5) 0.7502(3) -0.0673(4) 0.0646(15) Uani 1 1 d . . .
H9A H 0.0577 0.8015 -0.0683 0.078 Uiso 1 1 calc R . .
C10 C 0.9124(6) 0.7746(3) 0.1315(3) 0.0605(14) Uani 1 1 d . . .
H10A H 0.8621 0.7292 0.1196 0.073 Uiso 1 1 calc R . .
C11 C 1.1289(6) 0.8374(4) 0.1792(5) 0.096(2) Uani 1 1 d . . .
H11A H 1.0952 0.8773 0.1368 0.144 Uiso 1 1 calc R . .
H11B H 1.2230 0.8250 0.1710 0.144 Uiso 1 1 calc R . .
H11C H 1.1252 0.8550 0.2408 0.144 Uiso 1 1 calc R . .
C12 C 1.1095(6) 0.6939(3) 0.1770(4) 0.0838(19) Uani 1 1 d . . .
H12A H 1.0451 0.6538 0.1558 0.126 Uiso 1 1 calc R . .
H12B H 1.1388 0.6869 0.2414 0.126 Uiso 1 1 calc R . .
H12C H 1.1887 0.6915 0.1438 0.126 Uiso 1 1 calc R . .
C13 C 0.6137(6) 0.8049(3) 0.2486(4) 0.0722(16) Uani 1 1 d D . .
H13A H 0.6754 0.7665 0.2275 0.087 Uiso 1 1 calc R A 1
H13B H 0.6672 0.8334 0.2976 0.087 Uiso 1 1 calc R A 1
C14A C 0.506(4) 0.764(3) 0.289(4) 0.079(7) Uani 0.33 1 d PD B 1
H14A H 0.5160 0.7732 0.3537 0.119 Uiso 0.33 1 calc PR B 1
H14B H 0.5150 0.7093 0.2778 0.119 Uiso 0.33 1 calc PR B 1
H14C H 0.4170 0.7813 0.2615 0.119 Uiso 0.33 1 calc PR B 1
C14B C 0.486(3) 0.781(4) 0.282(3) 0.079(7) Uani 0.33 1 d PD B 2
H14D H 0.4640 0.8174 0.3281 0.119 Uiso 0.33 1 calc PR B 2
H14E H 0.4976 0.7308 0.3086 0.119 Uiso 0.33 1 calc PR B 2
H14F H 0.4126 0.7807 0.2323 0.119 Uiso 0.33 1 calc PR B 2
C14C C 0.492(3) 0.757(2) 0.252(3) 0.079(7) Uani 0.33 1 d PD B 3
H14G H 0.4596 0.7386 0.1915 0.119 Uiso 0.33 1 calc PR B 3
H14H H 0.4207 0.7863 0.2756 0.119 Uiso 0.33 1 calc PR B 3
H14I H 0.5163 0.7133 0.2917 0.119 Uiso 0.33 1 calc PR B 3
C15 C 0.7732(5) 0.8865(3) -0.1368(4) 0.0528(13) Uani 1 1 d . . .
C16 C 0.6368(5) 0.6783(3) 0.0225(3) 0.0562(14) Uani 1 1 d . . .
O3 O 0.4625(6) 0.9863(3) 0.2257(4) 0.1183(19) Uani 1 1 d D . .
H3H H 0.389(6) 1.005(4) 0.216(5) 0.142 Uiso 1 1 d D . .
C17 C 0.5249(10) 1.0256(8) 0.2997(7) 0.205(7) Uani 1 1 d D . .
H17A H 0.5044 0.9997 0.3551 0.246 Uiso 1 1 calc R . .
H17B H 0.4851 1.0770 0.2997 0.246 Uiso 1 1 calc R . .
C18 C 0.6716(13) 1.0325(6) 0.3027(6) 0.206(6) Uani 1 1 d D . .
H18A H 0.7074 1.0629 0.3550 0.309 Uiso 1 1 calc R . .
H18B H 0.6934 1.0573 0.2477 0.309 Uiso 1 1 calc R . .
H18C H 0.7129 0.9821 0.3073 0.309 Uiso 1 1 calc R . .

loop_
_atom_site_aniso_label
_atom_site_aniso_U_11
_atom_site_aniso_U_22
_atom_site_aniso_U_33
_atom_site_aniso_U_23
_atom_site_aniso_U_13
_atom_site_aniso_U_12
Co1 0.0462(4) 0.0381(4) 0.0628(5) 0.0027(3) -0.0012(3) 0.0065(3)
O1 0.060(2) 0.043(2) 0.079(2) 0.0083(17) -0.0077(18) 0.0124(18)
O2 0.078(3) 0.052(2) 0.063(2) 0.0101(19) 0.0112(19) 0.023(2)
N1 0.042(2) 0.029(2) 0.056(2) 0.0040(17) 0.0010(18) 0.0028(18)
N2 0.049(3) 0.039(3) 0.081(3) 0.007(2) -0.011(2) 0.001(2)
N3 0.041(3) 0.039(2) 0.063(3) 0.0045(19) -0.0017(19) 0.0010(19)
N4 0.049(3) 0.042(3) 0.184(5) 0.019(3) -0.036(3) -0.004(2)
N5 0.043(3) 0.036(2) 0.071(3) 0.0029(19) -0.006(2) 0.0041(19)
N6 0.061(3) 0.057(3) 0.069(3) 0.007(2) -0.007(2) 0.014(2)
N7 0.062(3) 0.062(3) 0.074(3) 0.001(3) 0.012(3) 0.014(2)
N8 0.050(3) 0.045(3) 0.087(3) -0.002(2) -0.004(2) 0.007(2)
S1 0.0727(11) 0.1181(15) 0.0680(10) 0.0006(9) 0.0090(8) -0.0091(10)
S2 0.1454(18) 0.0451(10) 0.1021(13) -0.0103(9) -0.0042(12) 0.0245(10)
C1 0.044(3) 0.032(3) 0.053(3) 0.004(2) 0.001(2) 0.003(2)
C2 0.042(3) 0.048(3) 0.083(4) 0.013(3) -0.007(3) 0.004(3)
C3 0.041(3) 0.037(3) 0.051(3) 0.000(2) 0.003(2) 0.002(2)
C4 0.049(3) 0.042(3) 0.060(3) 0.002(2) -0.004(2) 0.003(2)
C5 0.064(4) 0.044(3) 0.086(4) 0.003(3) -0.009(3) 0.005(3)
C6 0.080(5) 0.044(4) 0.119(5) 0.003(3) -0.014(4) -0.006(3)
C7 0.084(5) 0.047(4) 0.129(6) 0.001(4) -0.015(4) -0.020(4)
C8 0.059(4) 0.065(4) 0.110(5) 0.002(3) -0.007(3) -0.015(3)
C9 0.052(4) 0.050(3) 0.089(4) 0.005(3) 0.000(3) -0.002(3)
C10 0.054(4) 0.049(3) 0.076(4) 0.006(3) -0.002(3) 0.003(3)
C11 0.054(4) 0.076(5) 0.150(6) -0.005(4) -0.023(4) 0.008(3)
C12 0.072(4) 0.078(4) 0.100(5) 0.016(4) 0.000(3) 0.028(4)
C13 0.078(4) 0.070(4) 0.067(4) 0.010(3) 0.003(3) 0.008(3)
C14A 0.071(7) 0.100(18) 0.067(14) 0.053(12) 0.012(9) 0.020(7)
C14B 0.071(7) 0.100(18) 0.067(14) 0.053(12) 0.012(9) 0.020(7)
C14C 0.071(7) 0.100(18) 0.067(14) 0.053(12) 0.012(9) 0.020(7)
C15 0.038(3) 0.054(3) 0.065(4) -0.010(3) -0.001(3) 0.009(2)
C16 0.059(4) 0.042(3) 0.064(3) 0.002(3) -0.007(3) 0.008(3)
O3 0.135(5) 0.108(4) 0.108(4) -0.015(3) 0.001(3) 0.071(4)
C17 0.153(10) 0.319(18) 0.131(8) -0.058(10) -0.035(8) 0.125(12)
C18 0.315(18) 0.174(11) 0.129(8) -0.009(7) 0.035(11) -0.126(12)

loop_
_atom_type_symbol
_atom_type_description
_atom_type_scat_dispersion_real
_atom_type_scat_dispersion_imag
_atom_type_scat_source
C C 0.0033 0.0016 'International Tables Vol C Tables 4.2.6.8 and 6.1.1.4'
H H 0.0000 0.0000 'International Tables Vol C Tables 4.2.6.8 and 6.1.1.4'
N N 0.0061 0.0033 'International Tables Vol C Tables 4.2.6.8 and 6.1.1.4'
O O 0.0106 0.0060 'International Tables Vol C Tables 4.2.6.8 and 6.1.1.4'
S S 0.1246 0.1234 'International Tables Vol C Tables 4.2.6.8 and 6.1.1.4'
Co Co 0.3494 0.9721 'International Tables Vol C Tables 4.2.6.8 and 6.1.1.4'

loop_
_geom_angle_atom_site_label_1
_geom_angle_atom_site_label_2
_geom_angle_atom_site_label_3
_geom_angle
_geom_angle_site_symmetry_1
_geom_angle_site_symmetry_3
_geom_angle_publ_flag
N7 Co1 O2 174.90(17) . . ?
N7 Co1 N8 93.57(17) . . ?
O2 Co1 N8 90.50(16) . . ?
N7 Co1 O1 89.22(16) . . ?
O2 Co1 O1 87.74(14) . . ?
N8 Co1 O1 89.59(15) . . ?
N7 Co1 N3 85.93(16) . 3_675 ?
O2 Co1 N3 90.26(14) . 3_675 ?
N8 Co1 N3 175.29(16) . 3_675 ?
O1 Co1 N3 95.09(13) . 3_675 ?
N7 Co1 N1 94.57(16) . . ?
O2 Co1 N1 87.75(14) . . ?
N8 Co1 N1 99.91(15) . . ?
O1 Co1 N1 169.51(13) . . ?
N3 Co1 N1 75.48(13) 3_675 . ?
C10 O1 Co1 130.2(3) . . ?
C13 O2 Co1 127.8(3) . . ?
C13 O2 H2H 114(4) . . ?
Co1 O2 H2H 118(4) . . ?
C3 N1 C1 113.5(4) . . ?
C3 N1 Co1 115.6(3) . . ?
C1 N1 Co1 130.9(3) . . ?
C1 N2 C2 116.2(4) . . ?
C3 N3 C2 113.6(4) . . ?
C3 N3 Co1 116.9(3) . 3_675 ?
C2 N3 Co1 129.3(3) . 3_675 ?
C2 N4 H4A 120.0 . . ?
C2 N4 H4B 120.0 . . ?
H4A N4 H4B 120.0 . . ?
C1 N5 C4 129.5(4) . . ?
C1 N5 H5B 115.2 . . ?
C4 N5 H5B 115.2 . . ?
C10 N6 C12 121.7(5) . . ?
C10 N6 C11 120.7(5) . . ?
C12 N6 C11 117.6(5) . . ?
C15 N7 Co1 164.9(4) . . ?
C16 N8 Co1 157.9(4) . . ?
N5 C1 N2 119.7(4) . . ?
N5 C1 N1 115.8(4) . . ?
N2 C1 N1 124.5(4) . . ?
N4 C2 N2 117.8(5) . . ?
N4 C2 N3 118.3(5) . . ?
N2 C2 N3 123.9(4) . . ?
N3 C3 N1 128.3(4) . . ?
N3 C3 C3 115.1(5) . 3_675 ?
N1 C3 C3 116.6(5) . 3_675 ?
C9 C4 C5 119.4(5) . . ?
C9 C4 N5 124.4(4) . . ?
C5 C4 N5 116.2(4) . . ?
C6 C5 C4 119.9(5) . . ?
C6 C5 H5A 120.0 . . ?
C4 C5 H5A 120.0 . . ?
C7 C6 C5 121.0(6) . . ?
C7 C6 H6A 119.5 . . ?
C5 C6 H6A 119.5 . . ?
C6 C7 C8 120.1(6) . . ?
C6 C7 H7A 120.0 . . ?
C8 C7 H7A 120.0 . . ?
C9 C8 C7 119.6(6) . . ?
C9 C8 H8A 120.2 . . ?
C7 C8 H8A 120.2 . . ?
C4 C9 C8 120.0(5) . . ?
C4 C9 H9A 120.0 . . ?
C8 C9 H9A 120.0 . . ?
O1 C10 N6 124.6(5) . . ?
O1 C10 H10A 117.7 . . ?
N6 C10 H10A 117.7 . . ?
N6 C11 H11A 109.5 . . ?
N6 C11 H11B 109.5 . . ?
H11A C11 H11B 109.5 . . ?
N6 C11 H11C 109.5 . . ?
H11A C11 H11C 109.5 . . ?
H11B C11 H11C 109.5 . . ?
N6 C12 H12A 109.5 . . ?
N6 C12 H12B 109.5 . . ?
H12A C12 H12B 109.5 . . ?
N6 C12 H12C 109.5 . . ?
H12A C12 H12C 109.5 . . ?
H12B C12 H12C 109.5 . . ?
C14B C13 C14A 15(3) . . ?
C14B C13 O2 107.8(16) . . ?
C14A C13 O2 121(2) . . ?
C14B C13 C14C 25(4) . . ?
C14A C13 C14C 22(3) . . ?
O2 C13 C14C 106.1(18) . . ?
C14B C13 H13A 120.2 . . ?
C14A C13 H13A 107.2 . . ?
O2 C13 H13A 107.2 . . ?
C14C C13 H13A 98.8 . . ?
C14B C13 H13B 107.0 . . ?
C14A C13 H13B 107.2 . . ?
O2 C13 H13B 107.2 . . ?
C14C C13 H13B 129.0 . . ?
H13A C13 H13B 106.8 . . ?
C13 C14A H14A 109.5 . . ?
C13 C14A H14B 109.5 . . ?
H14A C14A H14B 109.5 . . ?
C13 C14A H14C 109.5 . . ?
H14A C14A H14C 109.5 . . ?
H14B C14A H14C 109.5 . . ?
C13 C14B H14D 109.5 . . ?
C13 C14B H14E 109.5 . . ?
H14D C14B H14E 109.5 . . ?
C13 C14B H14F 109.5 . . ?
H14D C14B H14F 109.5 . . ?
H14E C14B H14F 109.5 . . ?
C13 C14C H14G 109.5 . . ?
C13 C14C H14H 109.5 . . ?
H14G C14C H14H 109.5 . . ?
C13 C14C H14I 109.5 . . ?
H14G C14C H14I 109.5 . . ?
H14H C14C H14I 109.5 . . ?
N7 C15 S1 177.3(5) . . ?
N8 C16 S2 179.0(5) . . ?
C17 O3 H3H 104(6) . . ?
O3 C17 C18 114.4(9) . . ?
O3 C17 H17A 108.7 . . ?
C18 C17 H17A 108.7 . . ?
O3 C17 H17B 108.7 . . ?
C18 C17 H17B 108.7 . . ?
H17A C17 H17B 107.6 . . ?
C17 C18 H18A 109.5 . . ?
C17 C18 H18B 109.5 . . ?
H18A C18 H18B 109.5 . . ?
C17 C18 H18C 109.5 . . ?
H18A C18 H18C 109.5 . . ?
H18B C18 H18C 109.5 . . ?

loop_
_geom_bond_atom_site_label_1
_geom_bond_atom_site_label_2
_geom_bond_distance
_geom_bond_site_symmetry_2
_geom_bond_publ_flag
Co1 N7 2.056(5) . ?
Co1 O2 2.058(4) . ?
Co1 N8 2.071(4) . ?
Co1 O1 2.158(3) . ?
Co1 N3 2.180(4) 3_675 ?
Co1 N1 2.188(4) . ?
O1 C10 1.233(5) . ?
O2 C13 1.464(6) . ?
O2 H2H 0.78(4) . ?
N1 C3 1.323(5) . ?
N1 C1 1.368(5) . ?
N2 C1 1.329(5) . ?
N2 C2 1.343(6) . ?
N3 C3 1.319(5) . ?
N3 C2 1.375(6) . ?
N3 Co1 2.180(4) 3_675 ?
N4 C2 1.310(6) . ?
N4 H4A 0.8700 . ?
N4 H4B 0.8700 . ?
N5 C1 1.328(5) . ?
N5 C4 1.433(6) . ?
N5 H5B 0.8700 . ?
N6 C10 1.307(6) . ?
N6 C12 1.466(6) . ?
N6 C11 1.475(7) . ?
N7 C15 1.142(6) . ?
N8 C16 1.159(6) . ?
S1 C15 1.630(6) . ?
S2 C16 1.592(6) . ?
C3 C3 1.521(9) 3_675 ?
C4 C9 1.380(7) . ?
C4 C5 1.398(6) . ?
C5 C6 1.369(7) . ?
C5 H5A 0.9400 . ?
C6 C7 1.357(8) . ?
C6 H6A 0.9400 . ?
C7 C8 1.390(8) . ?
C7 H7A 0.9400 . ?
C8 C9 1.390(7) . ?
C8 H8A 0.9400 . ?
C9 H9A 0.9400 . ?
C10 H10A 0.9400 . ?
C11 H11A 0.9700 . ?
C11 H11B 0.9700 . ?
C11 H11C 0.9700 . ?
C12 H12A 0.9700 . ?
C12 H12B 0.9700 . ?
C12 H12C 0.9700 . ?
C13 C14B 1.459(15) . ?
C13 C14A 1.461(15) . ?
C13 C14C 1.465(15) . ?
C13 H13A 0.9800 . ?
C13 H13B 0.9800 . ?
C14A H14A 0.9700 . ?
C14A H14B 0.9700 . ?
C14A H14C 0.9700 . ?
C14B H14D 0.9700 . ?
C14B H14E 0.9700 . ?
C14B H14F 0.9700 . ?
C14C H14G 0.9700 . ?
C14C H14H 0.9700 . ?
C14C H14I 0.9700 . ?
O3 C17 1.374(8) . ?
O3 H3H 0.79(5) . ?
C17 C18 1.439(8) . ?
C17 H17A 0.9800 . ?
C17 H17B 0.9800 . ?
C18 H18A 0.9700 . ?
C18 H18B 0.9700 . ?
C18 H18C 0.9700 . ?

loop_
_geom_hbond_atom_site_label_D
_geom_hbond_atom_site_label_H
_geom_hbond_atom_site_label_A
_geom_hbond_distance_DH
_geom_hbond_distance_HA
_geom_hbond_distance_DA
_geom_hbond_angle_DHA
_geom_hbond_site_symmetry_A
O2 H2H O3 0.78(4) 1.90(5) 2.663(6) 165(6) .
O3 H3H S1 0.79(5) 2.53(5) 3.296(5) 164(7) 3_675
N4 H4A S1 0.87 2.55 3.405(5) 167.6 1_455
N5 H5B N8 0.87 2.07 2.930(6) 168.5 .

loop_
_geom_torsion_atom_site_label_1
_geom_torsion_atom_site_label_2
_geom_torsion_atom_site_label_3
_geom_torsion_atom_site_label_4
_geom_torsion
_geom_torsion_site_symmetry_1
_geom_torsion_site_symmetry_2
_geom_torsion_site_symmetry_3
_geom_torsion_site_symmetry_4
_geom_torsion_publ_flag
N7 Co1 O1 C10 -88.2(4) . . . . ?
O2 Co1 O1 C10 95.9(4) . . . . ?
N8 Co1 O1 C10 5.4(4) . . . . ?
N3 Co1 O1 C10 -174.0(4) 3_675 . . . ?
N1 Co1 O1 C10 160.5(7) . . . . ?
N7 Co1 O2 C13 -96.8(17) . . . . ?
N8 Co1 O2 C13 46.2(4) . . . . ?
O1 Co1 O2 C13 -43.4(4) . . . . ?
N3 Co1 O2 C13 -138.4(4) 3_675 . . . ?
N1 Co1 O2 C13 146.1(4) . . . . ?
N7 Co1 N1 C3 -80.1(3) . . . . ?
O2 Co1 N1 C3 95.3(3) . . . . ?
N8 Co1 N1 C3 -174.6(3) . . . . ?
O1 Co1 N1 C3 30.7(9) . . . . ?
N3 Co1 N1 C3 4.4(3) 3_675 . . . ?
N7 Co1 N1 C1 98.4(4) . . . . ?
O2 Co1 N1 C1 -86.1(4) . . . . ?
N8 Co1 N1 C1 4.0(4) . . . . ?
O1 Co1 N1 C1 -150.7(6) . . . . ?
N3 Co1 N1 C1 -177.0(4) 3_675 . . . ?
O2 Co1 N7 C15 -51(3) . . . . ?
N8 Co1 N7 C15 166.4(16) . . . . ?
O1 Co1 N7 C15 -104.1(17) . . . . ?
N3 Co1 N7 C15 -8.9(16) 3_675 . . . ?
N1 Co1 N7 C15 66.1(17) . . . . ?
N7 Co1 N8 C16 47.3(11) . . . . ?
O2 Co1 N8 C16 -129.7(11) . . . . ?
O1 Co1 N8 C16 -41.9(11) . . . . ?
N3 Co1 N8 C16 131.0(18) 3_675 . . . ?
N1 Co1 N8 C16 142.5(11) . . . . ?
C4 N5 C1 N2 -2.2(7) . . . . ?
C4 N5 C1 N1 178.8(4) . . . . ?
C2 N2 C1 N5 -180.0(4) . . . . ?
C2 N2 C1 N1 -1.0(7) . . . . ?
C3 N1 C1 N5 -178.4(4) . . . . ?
Co1 N1 C1 N5 3.0(6) . . . . ?
C3 N1 C1 N2 2.6(6) . . . . ?
Co1 N1 C1 N2 -176.0(3) . . . . ?
C1 N2 C2 N4 179.4(5) . . . . ?
C1 N2 C2 N3 -0.8(7) . . . . ?
C3 N3 C2 N4 -179.4(5) . . . . ?
Co1 N3 C2 N4 6.4(7) 3_675 . . . ?
C3 N3 C2 N2 0.9(7) . . . . ?
Co1 N3 C2 N2 -173.3(4) 3_675 . . . ?
C2 N3 C3 N1 1.0(7) . . . . ?
Co1 N3 C3 N1 176.0(4) 3_675 . . . ?
C2 N3 C3 C3 -178.8(5) . . . 3_675 ?
Co1 N3 C3 C3 -3.8(6) 3_675 . . 3_675 ?
C1 N1 C3 N3 -2.7(7) . . . . ?
Co1 N1 C3 N3 176.2(4) . . . . ?
C1 N1 C3 C3 177.2(5) . . . 3_675 ?
Co1 N1 C3 C3 -4.0(6) . . . 3_675 ?
C1 N5 C4 C9 -16.2(8) . . . . ?
C1 N5 C4 C5 166.1(5) . . . . ?
C9 C4 C5 C6 -0.4(8) . . . . ?
N5 C4 C5 C6 177.4(5) . . . . ?
C4 C5 C6 C7 0.1(9) . . . . ?
C5 C6 C7 C8 -1.0(10) . . . . ?
C6 C7 C8 C9 2.1(9) . . . . ?
C5 C4 C9 C8 1.6(8) . . . . ?
N5 C4 C9 C8 -176.1(5) . . . . ?
C7 C8 C9 C4 -2.5(8) . . . . ?
Co1 O1 C10 N6 169.2(4) . . . . ?
C12 N6 C10 O1 -179.5(5) . . . . ?
C11 N6 C10 O1 -2.3(8) . . . . ?
Co1 O2 C13 C14B -133(3) . . . . ?
Co1 O2 C13 C14A -125(3) . . . . ?
Co1 O2 C13 C14C -107.3(19) . . . . ?
Co1 N7 C15 S1 -59(12) . . . . ?
Co1 N8 C16 S2 -21(31) . . . . ?
